data_1518805
loop_
_publ_author_name
'Irene Mendoza'
'Natalia Curado'
'Mario Carrasco'
'Eleuterio Alvarez'
'Riccardo Peloso'
'Amor Rodriguez'
'Ernesto Carmona'

_publ_section_title
;
 Synthesis and structure of mixed carboxylate-aminopyridinate and
 -amidinate complexes of dimolybdenum and ditungsten
;
_journal_name_full 'Inorganica Chimica Acta'
_journal_page_first 120
_journal_page_last 128
_journal_volume 424
_journal_year 2015
_chemical_formula_moiety 'C62 H80 Mo2 N4 O4'
_chemical_formula_sum 'C62 H80 Mo2 N4 O4'
_chemical_formula_weight 1137.23
_space_group_IT_number 14
_symmetry_cell_setting monoclinic
_symmetry_space_group_name_Hall '-P 2yn'
_symmetry_space_group_name_H-M 'P 1 21/n 1'
_atom_sites_solution_hydrogens geom
_atom_sites_solution_primary direct
_atom_sites_solution_secondary difmap
_cell_angle_alpha 90.00
_cell_angle_beta 106.3100(10)
_cell_angle_gamma 90.00
_cell_formula_units_Z 2
_cell_length_a 11.8100(4)
_cell_length_b 17.5000(5)
_cell_length_c 14.5900(4)
_cell_measurement_reflns_used 9989
_cell_measurement_temperature 293(2)
_cell_measurement_theta_max 30.54
_cell_measurement_theta_min 2.29
_cell_volume 2894.04(15)
_computing_structure_refinement 'SHELXL-97 (Sheldrick, 1997)'
_diffrn_ambient_temperature 293(2)
_diffrn_measured_fraction_theta_full 0.991
_diffrn_measured_fraction_theta_max 0.991
_diffrn_radiation_monochromator graphite
_diffrn_radiation_source 'fine-focus sealed tube'
_diffrn_radiation_type MoK\a
_diffrn_radiation_wavelength 0.71073
_diffrn_reflns_av_R_equivalents 0.0335
_diffrn_reflns_av_sigmaI/netI 0.0357
_diffrn_reflns_limit_h_max 16
_diffrn_reflns_limit_h_min -16
_diffrn_reflns_limit_k_max 25
_diffrn_reflns_limit_k_min -25
_diffrn_reflns_limit_l_max 15
_diffrn_reflns_limit_l_min -20
_diffrn_reflns_number 33850
_diffrn_reflns_theta_full 30.65
_diffrn_reflns_theta_max 30.65
_diffrn_reflns_theta_min 1.86
_exptl_absorpt_coefficient_mu 0.482
_exptl_absorpt_correction_T_max 0.9810
_exptl_absorpt_correction_T_min 0.9098
_exptl_absorpt_correction_type multi-scan
_exptl_absorpt_process_details
;
 SADABS, Bruker (2006). APEX 2. Version 2.1. Bruker Analytical
 X-ray Solutions, Madison, Wisconsin, USA.
;
_exptl_crystal_colour orange
_exptl_crystal_density_diffrn 1.305
_exptl_crystal_density_method 'not measured'
_exptl_crystal_description prism
_exptl_crystal_F_000 1192
_exptl_crystal_size_max 0.20
_exptl_crystal_size_mid 0.06
_exptl_crystal_size_min 0.04
_refine_diff_density_max 0.854
_refine_diff_density_min -0.489
_refine_diff_density_rms 0.079
_refine_ls_extinction_method none
_refine_ls_goodness_of_fit_ref 0.859
_refine_ls_hydrogen_treatment mixed
_refine_ls_matrix_type full
_refine_ls_number_parameters 334
_refine_ls_number_reflns 8870
_refine_ls_number_restraints 0
_refine_ls_restrained_S_all 0.859
_refine_ls_R_factor_all 0.0381
_refine_ls_R_factor_gt 0.0284
_refine_ls_shift/su_max 0.002
_refine_ls_shift/su_mean 0.000
_refine_ls_structure_factor_coef Fsqd
_refine_ls_weighting_details 'calc w=1/[\s^2^(Fo^2^)+(0.0403P)^2^+3.3750P] where P=(Fo^2^+2Fc^2^)/3'
_refine_ls_weighting_scheme calc
_refine_ls_wR_factor_gt 0.0684
_refine_ls_wR_factor_ref 0.0757
_reflns_number_gt 7448
_reflns_number_total 8870
_reflns_threshold_expression >2sigma(I)
_cod_data_source_file ICA-2015-424-120-128-7.cif
_cod_data_source_block 3c
_cod_depositor_comments
;
The following automatic conversions were performed:

'_symmetry_cell_setting' value 'Monoclinic' changed to 'monoclinic'
according to the built-in table from CIF Core dictionary named
'cif_core.dic' version 2.4.1 from 2010-06-29.

Automatic conversion script
Id: cif_fix_values 2827 2014-09-09 07:05:25Z andrius 
;
_cod_original_sg_symbol_H-M 'P 21/n'
_cod_database_code 1518805

loop_
_symmetry_equiv_pos_as_xyz
'x, y, z'
'-x+1/2, y+1/2, -z+1/2'
'-x, -y, -z'
'x-1/2, -y-1/2, z-1/2'

loop_
_atom_site_label
_atom_site_type_symbol
_atom_site_fract_x
_atom_site_fract_y
_atom_site_fract_z
_atom_site_U_iso_or_equiv
_atom_site_adp_type
_atom_site_occupancy
_atom_site_symmetry_multiplicity
_atom_site_calc_flag
_atom_site_refinement_flags
C2 C 0.35385(13) -0.03647(9) -0.00362(11) 0.0127(3) Uani 1 1 d .
H2 H 0.4136 -0.0060 0.0339 0.015 Uiso 1 1 calc R
C5 C 0.17478(13) -0.12352(8) -0.11662(11) 0.0110(3) Uani 1 1 d .
C1 C 0.23349(13) -0.01780(8) -0.01410(10) 0.0092(3) Uani 1 1 d .
C4 C 0.28971(14) -0.14233(9) -0.10913(12) 0.0147(3) Uani 1 1 d .
H4 H 0.3071 -0.1833 -0.1435 0.018 Uiso 1 1 calc R
C3 C 0.38116(14) -0.09899(9) -0.04877(12) 0.0154(3) Uani 1 1 d .
H3 H 0.4595 -0.1129 -0.0398 0.018 Uiso 1 1 calc R
O1 O 0.08979(10) -0.01909(6) 0.16576(8) 0.0123(2) Uani 1 1 d .
C11 C 0.04103(14) -0.13357(9) -0.28237(11) 0.0148(3) Uani 1 1 d .
C15 C 0.08980(16) -0.05817(9) -0.30782(12) 0.0180(3) Uani 1 1 d .
H15 H 0.1276 -0.0315 -0.2480 0.022 Uiso 1 1 calc R
C6 C 0.07718(13) -0.16351(9) -0.18884(11) 0.0123(3) Uani 1 1 d .
O2 O -0.03804(10) 0.12274(6) -0.07479(8) 0.0122(2) Uani 1 1 d .
C10 C -0.03826(15) -0.17555(10) -0.35321(12) 0.0184(3) Uani 1 1 d .
H10 H -0.0626 -0.1565 -0.4152 0.022 Uiso 1 1 calc R
C7 C 0.03207(14) -0.23371(9) -0.16708(12) 0.0146(3) Uani 1 1 d .
C12 C 0.07214(15) -0.26780(9) -0.06755(12) 0.0177(3) Uani 1 1 d .
H12 H 0.1134 -0.2277 -0.0239 0.021 Uiso 1 1 calc R
C8 C -0.04745(15) -0.27355(10) -0.24070(13) 0.0191(3) Uani 1 1 d .
H8 H -0.0780 -0.3199 -0.2274 0.023 Uiso 1 1 calc R
C14 C 0.16001(18) -0.33315(11) -0.06445(14) 0.0249(4) Uani 1 1 d .
H14A H 0.1220 -0.3730 -0.1074 0.037 Uiso 1 1 calc R
H14B H 0.1865 -0.3531 -0.0007 0.037 Uiso 1 1 calc R
H14C H 0.2264 -0.3142 -0.0833 0.037 Uiso 1 1 calc R
C9 C -0.08153(15) -0.24522(10) -0.33293(13) 0.0205(3) Uani 1 1 d .
H9 H -0.1334 -0.2729 -0.3813 0.025 Uiso 1 1 calc R
C13 C -0.03166(18) -0.29491(12) -0.03260(14) 0.0268(4) Uani 1 1 d .
H13A H -0.0886 -0.2545 -0.0403 0.040 Uiso 1 1 calc R
H13B H -0.0038 -0.3087 0.0336 0.040 Uiso 1 1 calc R
H13C H -0.0677 -0.3385 -0.0692 0.040 Uiso 1 1 calc R
C16 C 0.18421(18) -0.07252(11) -0.35952(15) 0.0268(4) Uani 1 1 d .
H16A H 0.2463 -0.1031 -0.3198 0.040 Uiso 1 1 calc R
H16B H 0.2159 -0.0246 -0.3727 0.040 Uiso 1 1 calc R
H16C H 0.1496 -0.0989 -0.4184 0.040 Uiso 1 1 calc R
C17 C -0.00704(19) -0.00614(11) -0.36735(13) 0.0260(4) Uani 1 1 d .
H17A H -0.0403 -0.0286 -0.4291 0.039 Uiso 1 1 calc R
H17B H 0.0259 0.0429 -0.3747 0.039 Uiso 1 1 calc R
H17C H -0.0676 0.0000 -0.3357 0.039 Uiso 1 1 calc R
C30 C 0.08848(14) -0.09123(9) 0.15450(11) 0.0126(3) Uani 1 1 d .
C31 C 0.14922(16) -0.14019(10) 0.23820(12) 0.0208(3) Uani 1 1 d .
H31A H 0.2227 -0.1170 0.2720 0.031 Uiso 1 1 calc R
H31B H 0.1639 -0.1899 0.2160 0.031 Uiso 1 1 calc R
H31C H 0.0999 -0.1451 0.2802 0.031 Uiso 1 1 calc R
Mo1 Mo 0.026669(11) 0.048331(7) 0.042382(9) 0.00806(4) Uani 1 1 d .
N2 N 0.19901(11) 0.04416(7) 0.02606(9) 0.0092(2) Uani 1 1 d .
N1 N 0.14499(11) -0.06458(7) -0.06581(9) 0.0095(2) Uani 1 1 d .
C24 C 0.34677(15) 0.06594(10) 0.22261(11) 0.0160(3) Uani 1 1 d .
H24 H 0.3025 0.0204 0.1940 0.019 Uiso 1 1 calc R
C18 C 0.27958(13) 0.10690(8) 0.04808(11) 0.0104(3) Uani 1 1 d .
C22 C 0.41839(14) 0.18603(9) 0.16090(12) 0.0159(3) Uani 1 1 d .
H22 H 0.4627 0.1964 0.2232 0.019 Uiso 1 1 calc R
C19 C 0.28750(13) 0.15594(9) -0.02698(11) 0.0122(3) Uani 1 1 d .
C23 C 0.34785(13) 0.12064(9) 0.14243(11) 0.0123(3) Uani 1 1 d .
C20 C 0.35958(14) 0.22016(9) -0.00485(12) 0.0156(3) Uani 1 1 d .
H20 H 0.3647 0.2531 -0.0535 0.019 Uiso 1 1 calc R
C25 C 0.47128(17) 0.04032(12) 0.27807(14) 0.0273(4) Uani 1 1 d .
H25A H 0.5097 0.0178 0.2348 0.041 Uiso 1 1 calc R
H25B H 0.4663 0.0034 0.3254 0.041 Uiso 1 1 calc R
H25C H 0.5158 0.0837 0.3088 0.041 Uiso 1 1 calc R
C27 C 0.22338(14) 0.13871(9) -0.13058(11) 0.0148(3) Uani 1 1 d .
H27 H 0.1644 0.0990 -0.1317 0.018 Uiso 1 1 calc R
C29 C 0.30955(17) 0.10782(11) -0.18331(13) 0.0223(4) Uani 1 1 d .
H29A H 0.3681 0.1459 -0.1832 0.033 Uiso 1 1 calc R
H29B H 0.2670 0.0956 -0.2480 0.033 Uiso 1 1 calc R
H29C H 0.3474 0.0626 -0.1517 0.033 Uiso 1 1 calc R
C26 C 0.28256(18) 0.10180(11) 0.28952(13) 0.0246(4) Uani 1 1 d .
H26A H 0.3254 0.1459 0.3199 0.037 Uiso 1 1 calc R
H26B H 0.2774 0.0652 0.3372 0.037 Uiso 1 1 calc R
H26C H 0.2046 0.1168 0.2534 0.037 Uiso 1 1 calc R
C21 C 0.42378(15) 0.23582(9) 0.08835(13) 0.0182(3) Uani 1 1 d .
H21 H 0.4703 0.2795 0.1022 0.022 Uiso 1 1 calc R
C28 C 0.15933(18) 0.20872(11) -0.18245(14) 0.0259(4) Uani 1 1 d .
H28A H 0.1060 0.2279 -0.1490 0.039 Uiso 1 1 calc R
H28B H 0.1158 0.1948 -0.2463 0.039 Uiso 1 1 calc R
H28C H 0.2159 0.2476 -0.1848 0.039 Uiso 1 1 calc R

loop_
_atom_site_aniso_label
_atom_site_aniso_U_11
_atom_site_aniso_U_22
_atom_site_aniso_U_33
_atom_site_aniso_U_23
_atom_site_aniso_U_13
_atom_site_aniso_U_12
C2 0.0080(6) 0.0146(7) 0.0155(7) -0.0021(6) 0.0032(5) -0.0015(5)
C5 0.0117(7) 0.0101(6) 0.0118(6) -0.0008(5) 0.0042(5) 0.0000(5)
C1 0.0083(6) 0.0104(6) 0.0090(6) 0.0015(5) 0.0028(5) 0.0000(5)
C4 0.0128(7) 0.0140(7) 0.0181(7) -0.0036(6) 0.0059(6) 0.0018(6)
C3 0.0099(7) 0.0172(7) 0.0195(8) -0.0015(6) 0.0049(6) 0.0024(6)
O1 0.0112(5) 0.0147(5) 0.0115(5) 0.0016(4) 0.0039(4) -0.0005(4)
C11 0.0139(7) 0.0161(7) 0.0145(7) -0.0027(6) 0.0044(6) 0.0025(6)
C15 0.0232(9) 0.0164(7) 0.0144(7) 0.0005(6) 0.0052(6) 0.0005(6)
C6 0.0104(7) 0.0129(6) 0.0141(7) -0.0028(5) 0.0043(6) 0.0011(5)
O2 0.0109(5) 0.0118(5) 0.0145(5) 0.0022(4) 0.0046(4) 0.0007(4)
C10 0.0159(8) 0.0234(8) 0.0145(7) -0.0039(6) 0.0020(6) 0.0029(6)
C7 0.0130(7) 0.0138(7) 0.0179(7) -0.0043(6) 0.0056(6) -0.0003(6)
C12 0.0205(8) 0.0155(7) 0.0177(8) -0.0018(6) 0.0065(6) -0.0022(6)
C8 0.0168(8) 0.0180(7) 0.0223(8) -0.0053(6) 0.0054(7) -0.0040(6)
C14 0.0295(10) 0.0233(8) 0.0220(9) 0.0027(7) 0.0070(8) 0.0061(7)
C9 0.0148(8) 0.0243(8) 0.0197(8) -0.0095(7) 0.0002(6) -0.0014(7)
C13 0.0297(10) 0.0270(9) 0.0281(10) 0.0010(8) 0.0152(8) -0.0062(8)
C16 0.0246(10) 0.0248(9) 0.0345(11) 0.0016(8) 0.0139(8) -0.0011(8)
C17 0.0358(11) 0.0255(9) 0.0193(9) 0.0066(7) 0.0121(8) 0.0101(8)
C30 0.0096(7) 0.0150(7) 0.0144(7) 0.0030(6) 0.0052(6) 0.0009(5)
C31 0.0219(9) 0.0190(8) 0.0191(8) 0.0065(6) 0.0018(7) 0.0037(7)
Mo1 0.00697(6) 0.00852(6) 0.00919(6) -0.00045(4) 0.00307(4) -0.00014(4)
N2 0.0068(5) 0.0105(5) 0.0102(5) -0.0014(4) 0.0024(4) -0.0013(4)
N1 0.0087(6) 0.0104(5) 0.0100(6) 0.0002(4) 0.0035(5) 0.0003(4)
C24 0.0139(7) 0.0205(7) 0.0127(7) -0.0006(6) 0.0023(6) -0.0010(6)
C18 0.0077(6) 0.0099(6) 0.0143(7) -0.0021(5) 0.0041(5) -0.0003(5)
C22 0.0130(7) 0.0175(7) 0.0167(7) -0.0061(6) 0.0033(6) -0.0021(6)
C19 0.0089(6) 0.0122(6) 0.0154(7) 0.0000(5) 0.0033(5) -0.0007(5)
C23 0.0101(7) 0.0134(6) 0.0141(7) -0.0034(6) 0.0048(6) 0.0004(5)
C20 0.0140(7) 0.0126(7) 0.0208(8) 0.0009(6) 0.0062(6) -0.0007(6)
C25 0.0193(9) 0.0343(10) 0.0244(9) 0.0065(8) -0.0002(7) 0.0023(8)
C27 0.0141(7) 0.0165(7) 0.0133(7) 0.0033(6) 0.0032(6) -0.0016(6)
C29 0.0218(9) 0.0281(9) 0.0186(8) -0.0010(7) 0.0082(7) -0.0023(7)
C26 0.0260(9) 0.0317(9) 0.0194(8) -0.0039(7) 0.0118(7) -0.0039(8)
C21 0.0165(8) 0.0126(7) 0.0266(9) -0.0054(6) 0.0079(7) -0.0049(6)
C28 0.0274(10) 0.0259(9) 0.0203(9) 0.0071(7) 0.0001(7) 0.0027(8)

loop_
_atom_type_symbol
_atom_type_description
_atom_type_scat_dispersion_real
_atom_type_scat_dispersion_imag
_atom_type_scat_source
C C 0.0030 0.0020 'International Tables Vol C Tables 4.2.6.8 and 6.1.1.4'
H H 0.0000 0.0000 'International Tables Vol C Tables 4.2.6.8 and 6.1.1.4'
Mo Mo -1.6832 0.6857 'International Tables Vol C Tables 4.2.6.8 and 6.1.1.4'
N N 0.0060 0.0030 'International Tables Vol C Tables 4.2.6.8 and 6.1.1.4'
O O 0.0110 0.0060 'International Tables Vol C Tables 4.2.6.8 and 6.1.1.4'

loop_
_geom_angle_atom_site_label_1
_geom_angle_atom_site_label_2
_geom_angle_atom_site_label_3
_geom_angle
_geom_angle_site_symmetry_1
_geom_angle_site_symmetry_3
C3 C2 C1 119.82(14) . .
C4 C5 N1 122.39(14) . .
C4 C5 C6 119.51(13) . .
N1 C5 C6 117.87(13) . .
N2 C1 N1 116.21(13) . .
N2 C1 C2 123.49(14) . .
N1 C1 C2 120.29(13) . .
C5 C4 C3 119.26(14) . .
C2 C3 C4 119.41(14) . .
C30 O1 Mo1 117.19(10) . .
C10 C11 C6 118.65(15) . .
C10 C11 C15 119.74(15) . .
C6 C11 C15 121.58(14) . .
C11 C15 C17 112.34(15) . .
C11 C15 C16 110.76(14) . .
C17 C15 C16 110.49(15) . .
C7 C6 C11 120.68(14) . .
C7 C6 C5 120.87(14) . .
C11 C6 C5 118.07(14) . .
C30 O2 Mo1 116.23(10) 3 .
C9 C10 C11 121.11(16) . .
C8 C7 C6 118.44(15) . .
C8 C7 C12 120.05(15) . .
C6 C7 C12 121.46(14) . .
C7 C12 C13 112.16(15) . .
C7 C12 C14 110.32(13) . .
C13 C12 C14 110.93(15) . .
C9 C8 C7 121.17(16) . .
C8 C9 C10 119.94(16) . .
O1 C30 O2 122.20(14) . 3
O1 C30 C31 118.43(14) . .
O2 C30 C31 119.37(14) 3 .
Mo1 Mo1 O1 91.60(3) 3 .
Mo1 Mo1 O2 92.27(3) 3 .
O1 Mo1 O2 175.76(4) . .
Mo1 Mo1 N2 92.59(3) 3 .
O1 Mo1 N2 87.48(4) . .
O2 Mo1 N2 94.07(4) . .
Mo1 Mo1 N1 93.43(3) 3 3
O1 Mo1 N1 93.50(4) . 3
O2 Mo1 N1 84.55(4) . 3
N2 Mo1 N1 173.88(5) . 3
C1 N2 C18 116.88(12) . .
C1 N2 Mo1 119.60(10) . .
C18 N2 Mo1 123.30(9) . .
C5 N1 C1 118.26(12) . .
C5 N1 Mo1 125.22(10) . 3
C1 N1 Mo1 115.86(9) . 3
C23 C24 C26 110.31(14) . .
C23 C24 C25 112.20(14) . .
C26 C24 C25 110.93(15) . .
C23 C18 C19 120.62(14) . .
C23 C18 N2 120.90(13) . .
C19 C18 N2 118.47(13) . .
C21 C22 C23 121.37(15) . .
C20 C19 C18 118.64(14) . .
C20 C19 C27 119.52(14) . .
C18 C19 C27 121.80(13) . .
C22 C23 C18 118.41(14) . .
C22 C23 C24 120.19(14) . .
C18 C23 C24 121.40(14) . .
C21 C20 C19 121.19(15) . .
C19 C27 C28 111.94(14) . .
C19 C27 C29 110.68(13) . .
C28 C27 C29 109.90(14) . .
C20 C21 C22 119.68(15) . .

loop_
_geom_bond_atom_site_label_1
_geom_bond_atom_site_label_2
_geom_bond_distance
_geom_bond_site_symmetry_2
C2 C3 1.362(2) .
C2 C1 1.424(2) .
C5 C4 1.371(2) .
C5 N1 1.3725(18) .
C5 C6 1.499(2) .
C1 N2 1.3485(18) .
C1 N1 1.3744(19) .
C4 C3 1.408(2) .
O1 C30 1.2726(19) .
O1 Mo1 2.1058(11) .
C11 C10 1.393(2) .
C11 C6 1.411(2) .
C11 C15 1.527(2) .
C15 C17 1.528(3) .
C15 C16 1.532(2) .
C6 C7 1.410(2) .
O2 C30 1.2737(19) 3
O2 Mo1 2.1138(11) .
C10 C9 1.386(3) .
C7 C8 1.398(2) .
C7 C12 1.517(2) .
C12 C13 1.529(2) .
C12 C14 1.537(2) .
C8 C9 1.384(3) .
C30 O2 1.2737(19) 3
C30 C31 1.499(2) .
Mo1 Mo1 2.0857(2) 3
Mo1 N2 2.1159(12) .
Mo1 N1 2.1672(12) 3
N2 C18 1.4292(18) .
N1 Mo1 2.1672(12) 3
C24 C23 1.514(2) .
C24 C26 1.529(2) .
C24 C25 1.533(2) .
C18 C23 1.407(2) .
C18 C19 1.415(2) .
C22 C21 1.386(2) .
C22 C23 1.396(2) .
C19 C20 1.392(2) .
C19 C27 1.519(2) .
C20 C21 1.386(2) .
C27 C28 1.525(2) .
C27 C29 1.536(2) .
